data_1518131
loop_
_publ_author_name
'Arai, Kenzo'
'Buonamici, Silvia'
'Chan, Betty'
'Corson, Laura'
'Endo, Atsushi'
'Gerard, Baudouin'
'Hao, Ming-Hong'
'Karr, Craig'
'Kira, Kazunobu'
'Lee, Linda'
'Liu, Xiang'
'Lowe, Jason T.'
'Luo, Tuoping'
'Marcaurelle, Lisa A.'
'Mizui, Yoshiharu'
'Nevalainen, Marta'
'O'Shea, Morgan Welzel'
'Park, Eun Sun'
'Perino, Samantha A.'
'Prajapati, Sudeep'
'Shan, Mingde'
'Smith, Peter G.'
'Tivitmahaisoon, Parcharee'
'Wang, John Yuan'
'Warmuth, Markus'
'Wu, Kuo-Ming'
'Yu, Lihua'
'Zhang, Huiming'
'Zheng, Guo-Zhu'
'Keaney, Gregg F.'

_publ_section_title
;
 Total Synthesis of 6-Deoxypladienolide D and Assessment of Splicing
 Inhibitory Activity in a Mutant SF3B1 Cancer Cell Line.
;
_journal_issue 21
_journal_name_full 'Organic letters'
_journal_page_first 5560
_journal_page_last 5563
_journal_paper_doi 10.1021/ol502556c
_journal_volume 16
_journal_year 2014
_chemical_absolute_configuration syn
_chemical_formula_moiety 'C10 H17 O3, C8 H12 N'
_chemical_formula_sum 'C18 H29 N O3'
_chemical_formula_weight 307.42
_space_group_IT_number 1
_symmetry_cell_setting triclinic
_symmetry_Int_Tables_number 1
_symmetry_space_group_name_Hall 'P 1'
_symmetry_space_group_name_H-M 'P 1'
_atom_sites_solution_hydrogens geom
_atom_sites_solution_primary direct
_atom_sites_solution_secondary difmap
_audit_creation_method SHELXL-97
_cell_angle_alpha 102.911(2)
_cell_angle_beta 92.604(2)
_cell_angle_gamma 90.251(2)
_cell_formula_units_Z 2
_cell_length_a 5.8126(9)
_cell_length_b 12.6069(19)
_cell_length_c 13.068(2)
_cell_measurement_reflns_used 6795
_cell_measurement_temperature 173(2)
_cell_measurement_theta_max 25.24
_cell_measurement_theta_min 2.55
_cell_volume 932.3(2)
_computing_cell_refinement 'APEX2 (BRUKER, V2010.11-3, 2010)'
_computing_data_collection 'COSMO (BRUKER, V1.61, 2009)'
_computing_data_reduction 'SAINT (BRUKER, V7.68A, 2010)'
_computing_molecular_graphics 'SHELXTL (Sheldrick, Acta Cryst. A64 2008, 112-122)'
_computing_publication_material 'SHELXTL (Sheldrick, Acta Cryst. A64 2008, 112-122)'
_computing_structure_refinement 'SHELXL (Sheldrick, Acta Cryst. A64 2008, 112-122)'
_computing_structure_solution 'SHELXS (Sheldrick, Acta Cryst. A64 2008, 112-122)'
_diffrn_ambient_temperature 173(2)
_diffrn_detector_area_resol_mean 836.6
_diffrn_measured_fraction_theta_full 0.997
_diffrn_measured_fraction_theta_max 0.997
_diffrn_measurement_device_type 'Bruker APEX-II CCD'
_diffrn_measurement_method '\w,and/f 0.5 deg'
_diffrn_radiation_monochromator graphite
_diffrn_radiation_probe x-ray
_diffrn_radiation_type MoK\a
_diffrn_radiation_wavelength 0.71073
_diffrn_reflns_av_R_equivalents 0.0367
_diffrn_reflns_av_sigmaI/netI 0.0550
_diffrn_reflns_limit_h_max 7
_diffrn_reflns_limit_h_min -7
_diffrn_reflns_limit_k_max 15
_diffrn_reflns_limit_k_min -15
_diffrn_reflns_limit_l_max 15
_diffrn_reflns_limit_l_min -15
_diffrn_reflns_number 15377
_diffrn_reflns_theta_full 25.41
_diffrn_reflns_theta_max 25.41
_diffrn_reflns_theta_min 2.03
_diffrn_source 'fine-focus sealed tube'
_exptl_absorpt_coefficient_mu 0.073
_exptl_absorpt_correction_T_max 0.9928
_exptl_absorpt_correction_T_min 0.9760
_exptl_absorpt_correction_type multi-scan
_exptl_absorpt_process_details SADABS
_exptl_crystal_colour colourless
_exptl_crystal_density_diffrn 1.095
_exptl_crystal_density_method 'not measured'
_exptl_crystal_description needle
_exptl_crystal_F_000 336
_exptl_crystal_size_max 0.33
_exptl_crystal_size_mid 0.17
_exptl_crystal_size_min 0.10
_refine_diff_density_max 0.277
_refine_diff_density_min -0.186
_refine_diff_density_rms 0.041
_refine_ls_abs_structure_details 'Flack H D (1983), Acta Cryst. A39, 876-881'
_refine_ls_abs_structure_Flack -0.6(10)
_refine_ls_extinction_method none
_refine_ls_goodness_of_fit_ref 1.024
_refine_ls_hydrogen_treatment constr
_refine_ls_matrix_type full
_refine_ls_number_parameters 405
_refine_ls_number_reflns 6780
_refine_ls_number_restraints 3
_refine_ls_restrained_S_all 1.024
_refine_ls_R_factor_all 0.0670
_refine_ls_R_factor_gt 0.0502
_refine_ls_shift/su_max 0.002
_refine_ls_shift/su_mean 0.000
_refine_ls_structure_factor_coef Fsqd
_refine_ls_weighting_details 'calc w=1/[\s^2^(Fo^2^)+(0.0729P)^2^+0.0000P] where P=(Fo^2^+2Fc^2^)/3'
_refine_ls_weighting_scheme calc
_refine_ls_wR_factor_gt 0.1173
_refine_ls_wR_factor_ref 0.1286
_reflns_number_gt 5437
_reflns_number_total 6780
_reflns_threshold_expression >2sigma(I)
_cod_data_source_file ol502556c_si_001.cif
_cod_data_source_block h3b214a
_cod_depositor_comments
;
The following automatic conversions were performed:

'_exptl_absorpt_correction_type' value 'Multi-scan' changed to
'multi-scan' according to
/home/saulius/struct/COD-crude-data--automatic-downloads/rss-feeds/ACS/lib/dictionaries/cif_core.dic
dictionary named 'cif_core.dic' version 2.4.2 from 2011-04-26.

Automatic conversion script
Id: cif_fix_values 2827 2014-09-09 07:05:25Z andrius 

 Adding full bibliography for 1518131.cif.
;
_cod_database_code 1518131

loop_
_symmetry_equiv_pos_as_xyz
'x, y, z'

loop_
_atom_site_label
_atom_site_type_symbol
_atom_site_fract_x
_atom_site_fract_y
_atom_site_fract_z
_atom_site_U_iso_or_equiv
_atom_site_adp_type
_atom_site_occupancy
_atom_site_symmetry_multiplicity
_atom_site_calc_flag
_atom_site_refinement_flags
O1B O -0.8702(3) -0.96529(14) -0.46996(14) 0.0349(4) Uani 1 1 d .
O2B O -1.1505(3) -1.03240(14) -0.39494(14) 0.0354(4) Uani 1 1 d .
O3B O -1.5935(3) -0.81389(15) -0.51043(15) 0.0359(4) Uani 1 1 d .
H3B H -1.7050 -0.8541 -0.5040 0.054 Uiso 1 1 calc R
C1B C -1.0804(4) -0.97838(18) -0.45702(19) 0.0261(5) Uani 1 1 d .
C2B C -1.2588(4) -0.9273(2) -0.5190(2) 0.0309(6) Uani 1 1 d .
H2BA H -1.1799 -0.8958 -0.5712 0.037 Uiso 1 1 calc R
H2BB H -1.3663 -0.9850 -0.5581 0.037 Uiso 1 1 calc R
C3B C -1.3962(4) -0.8390(2) -0.4506(2) 0.0296(6) Uani 1 1 d .
H3BA H -1.4508 -0.8671 -0.3901 0.036 Uiso 1 1 calc R
C4B C -1.2578(4) -0.7353(2) -0.4080(2) 0.0328(6) Uani 1 1 d .
H4BA H -1.2084 -0.7055 -0.4675 0.039 Uiso 1 1 calc R
H4BB H -1.1176 -0.7527 -0.3694 0.039 Uiso 1 1 calc R
C5B C -1.3917(5) -0.6492(2) -0.3349(2) 0.0447(7) Uani 1 1 d .
H5BA H -1.4455 -0.6805 -0.2770 0.054 Uiso 1 1 calc R
H5BB H -1.5298 -0.6311 -0.3745 0.054 Uiso 1 1 calc R
C6B C -1.2579(5) -0.5442(2) -0.2873(2) 0.0372(6) Uani 1 1 d .
H6B H -1.1927 -0.5173 -0.3465 0.045 Uiso 1 1 calc R
C7B C -1.4137(6) -0.4568(3) -0.2307(3) 0.0630(10) Uani 1 1 d .
H7BA H -1.5447 -0.4491 -0.2795 0.076 Uiso 1 1 calc R
H7BB H -1.4773 -0.4818 -0.1710 0.076 Uiso 1 1 calc R
C8B C -1.3056(7) -0.3483(3) -0.1901(3) 0.0615(10) Uani 1 1 d .
H8B H -1.2337 -0.3171 -0.2405 0.074 Uiso 1 1 calc R
C9B C -1.2961(8) -0.2908(3) -0.0954(3) 0.0728(11) Uani 1 1 d .
H9BA H -1.3647 -0.3174 -0.0412 0.087 Uiso 1 1 calc R
H9BB H -1.2207 -0.2217 -0.0796 0.087 Uiso 1 1 calc R
C10B C -1.0603(7) -0.5626(3) -0.2163(4) 0.0856(14) Uani 1 1 d .
H10A H -1.1179 -0.5931 -0.1595 0.128 Uiso 1 1 calc R
H10B H -0.9804 -0.4932 -0.1864 0.128 Uiso 1 1 calc R
H10C H -0.9530 -0.6135 -0.2566 0.128 Uiso 1 1 calc R
O1A O -1.3493(3) -1.47806(14) -0.54205(14) 0.0351(4) Uani 1 1 d .
O2A O -1.0677(3) -1.58097(14) -0.61392(14) 0.0345(4) Uani 1 1 d .
O3A O -0.6228(3) -1.30840(14) -0.49891(15) 0.0343(4) Uani 1 1 d .
H3A H -0.5117 -1.3514 -0.5047 0.051 Uiso 1 1 calc R
C1A C -1.1390(4) -1.49696(19) -0.55317(19) 0.0253(5) Uani 1 1 d .
C2A C -0.9608(4) -1.4168(2) -0.49139(19) 0.0298(6) Uani 1 1 d .
H2AA H -1.0399 -1.3604 -0.4404 0.036 Uiso 1 1 calc R
H2AB H -0.8558 -1.4557 -0.4509 0.036 Uiso 1 1 calc R
C3A C -0.8195(4) -1.36184(19) -0.5595(2) 0.0292(6) Uani 1 1 d .
H3AA H -0.7645 -1.4187 -0.6192 0.035 Uiso 1 1 calc R
C4A C -0.9538(4) -1.2780(2) -0.6040(2) 0.0333(6) Uani 1 1 d .
H4AA H -1.0920 -1.3137 -0.6445 0.040 Uiso 1 1 calc R
H4AB H -1.0069 -1.2210 -0.5451 0.040 Uiso 1 1 calc R
C5A C -0.8155(5) -1.2245(2) -0.6746(2) 0.0425(7) Uani 1 1 d .
H5AA H -0.7504 -1.2825 -0.7292 0.051 Uiso 1 1 calc R
H5AB H -0.6847 -1.1840 -0.6320 0.051 Uiso 1 1 calc R
C6A C -0.9468(5) -1.1468(2) -0.7290(2) 0.0405(7) Uani 1 1 d .
H6A H -1.0286 -1.0945 -0.6740 0.049 Uiso 1 1 calc R
C7A C -0.7832(7) -1.0810(3) -0.7788(3) 0.0671(11) Uani 1 1 d .
H7AA H -0.6716 -1.0424 -0.7233 0.081 Uiso 1 1 calc R
H7AB H -0.6951 -1.1323 -0.8307 0.081 Uiso 1 1 calc R
C8A C -0.8888(8) -1.0001(3) -0.8319(3) 0.0733(11) Uani 1 1 d .
H8A H -0.9974 -0.9525 -0.7940 0.088 Uiso 1 1 calc R
C9A C -0.8480(10) -0.9877(4) -0.9247(3) 0.0984(17) Uani 1 1 d .
H9AA H -0.7407 -1.0333 -0.9658 0.118 Uiso 1 1 calc R
H9AB H -0.9251 -0.9330 -0.9521 0.118 Uiso 1 1 calc R
C10A C -1.1273(7) -1.2056(3) -0.8089(3) 0.0727(11) Uani 1 1 d .
H10D H -1.0530 -1.2601 -0.8623 0.109 Uiso 1 1 calc R
H10E H -1.2068 -1.1531 -0.8427 0.109 Uiso 1 1 calc R
H10F H -1.2390 -1.2417 -0.7736 0.109 Uiso 1 1 calc R
N1D N -0.6349(3) -0.65685(16) 0.37010(15) 0.0258(4) Uani 1 1 d .
H1DA H -0.7723 -0.6235 0.3837 0.031 Uiso 1 1 calc R
H1DB H -0.5188 -0.6064 0.3863 0.031 Uiso 1 1 calc R
H1DC H -0.6149 -0.7074 0.4096 0.031 Uiso 1 1 calc R
C1D C -0.6328(4) -0.71156(19) 0.25582(19) 0.0286(6) Uani 1 1 d .
H1D H -0.7693 -0.7621 0.2393 0.034 Uiso 1 1 calc R
C2D C -0.4177(5) -0.7804(2) 0.2357(2) 0.0372(6) Uani 1 1 d .
H2DA H -0.2804 -0.7340 0.2571 0.056 Uiso 1 1 calc R
H2DB H -0.4146 -0.8147 0.1607 0.056 Uiso 1 1 calc R
H2DC H -0.4199 -0.8369 0.2764 0.056 Uiso 1 1 calc R
C3D C -0.6617(4) -0.6278(2) 0.18992(19) 0.0293(6) Uani 1 1 d .
C4D C -0.4845(5) -0.5545(2) 0.1859(2) 0.0355(6) Uani 1 1 d .
H4D H -0.3440 -0.5560 0.2256 0.043 Uiso 1 1 calc R
C5D C -0.5138(6) -0.4795(2) 0.1241(2) 0.0467(8) Uani 1 1 d .
H5D H -0.3932 -0.4291 0.1217 0.056 Uiso 1 1 calc R
C6D C -0.7183(6) -0.4771(3) 0.0654(2) 0.0513(8) Uani 1 1 d .
H6D H -0.7365 -0.4258 0.0224 0.062 Uiso 1 1 calc R
C7D C -0.8921(6) -0.5482(3) 0.0694(2) 0.0525(9) Uani 1 1 d .
H7D H -1.0325 -0.5462 0.0298 0.063 Uiso 1 1 calc R
C8D C -0.8639(5) -0.6241(2) 0.1316(2) 0.0401(7) Uani 1 1 d .
H8D H -0.9856 -0.6739 0.1339 0.048 Uiso 1 1 calc R
N1C N -0.5842(3) -1.09828(15) -0.37534(14) 0.0256(5) Uani 1 1 d .
H1CA H -0.6095 -1.1672 -0.4140 0.031 Uiso 1 1 calc R
H1CB H -0.4444 -1.0737 -0.3895 0.031 Uiso 1 1 calc R
H1CC H -0.6963 -1.0541 -0.3922 0.031 Uiso 1 1 calc R
C1C C -0.5881(4) -1.09802(19) -0.26117(19) 0.0285(6) Uani 1 1 d .
H1C H -0.4498 -1.1383 -0.2431 0.034 Uiso 1 1 calc R
C2C C -0.7996(5) -1.1598(2) -0.2408(2) 0.0406(7) Uani 1 1 d .
H2CA H -0.9384 -1.1260 -0.2637 0.061 Uiso 1 1 calc R
H2CB H -0.8036 -1.1577 -0.1655 0.061 Uiso 1 1 calc R
H2CC H -0.7933 -1.2356 -0.2800 0.061 Uiso 1 1 calc R
C3C C -0.5665(4) -0.9832(2) -0.19639(18) 0.0300(6) Uani 1 1 d .
C4C C -0.7434(5) -0.9097(2) -0.1970(2) 0.0348(6) Uani 1 1 d .
H4C H -0.8809 -0.9319 -0.2385 0.042 Uiso 1 1 calc R
C5C C -0.7209(5) -0.8041(2) -0.1375(2) 0.0448(7) Uani 1 1 d .
H5C H -0.8433 -0.7545 -0.1380 0.054 Uiso 1 1 calc R
C6C C -0.5210(6) -0.7708(3) -0.0774(2) 0.0493(8) Uani 1 1 d .
H6C H -0.5060 -0.6985 -0.0365 0.059 Uiso 1 1 calc R
C7C C -0.3453(5) -0.8421(3) -0.0770(2) 0.0513(8) Uani 1 1 d .
H7C H -0.2071 -0.8192 -0.0362 0.062 Uiso 1 1 calc R
C8C C -0.3681(5) -0.9480(3) -0.1360(2) 0.0426(7) Uani 1 1 d .
H8C H -0.2451 -0.9972 -0.1349 0.051 Uiso 1 1 calc R

loop_
_atom_site_aniso_label
_atom_site_aniso_U_11
_atom_site_aniso_U_22
_atom_site_aniso_U_33
_atom_site_aniso_U_23
_atom_site_aniso_U_13
_atom_site_aniso_U_12
O1B 0.0206(10) 0.0343(10) 0.0526(12) 0.0152(9) 0.0027(8) -0.0015(8)
O2B 0.0247(10) 0.0369(10) 0.0489(11) 0.0188(9) 0.0000(8) -0.0017(8)
O3B 0.0180(9) 0.0414(11) 0.0549(11) 0.0258(9) -0.0031(8) -0.0011(8)
C1B 0.0244(14) 0.0165(12) 0.0357(14) 0.0028(10) -0.0026(11) -0.0031(10)
C2B 0.0285(15) 0.0325(15) 0.0337(14) 0.0117(11) -0.0002(11) 0.0008(11)
C3B 0.0225(14) 0.0296(14) 0.0405(14) 0.0160(11) -0.0003(11) 0.0040(10)
C4B 0.0240(14) 0.0330(14) 0.0438(15) 0.0136(12) 0.0028(11) 0.0026(11)
C5B 0.0386(17) 0.0357(16) 0.0580(19) 0.0060(14) 0.0068(14) -0.0021(13)
C6B 0.0456(17) 0.0318(14) 0.0371(14) 0.0143(12) 0.0015(12) -0.0047(12)
C7B 0.056(2) 0.048(2) 0.075(2) -0.0032(18) -0.0099(18) 0.0073(17)
C8B 0.092(3) 0.0366(18) 0.056(2) 0.0114(16) -0.0014(19) 0.0037(18)
C9B 0.101(3) 0.058(2) 0.055(2) 0.0050(19) -0.002(2) -0.016(2)
C10B 0.073(3) 0.065(2) 0.099(3) -0.014(2) -0.040(2) 0.015(2)
O1A 0.0200(10) 0.0307(10) 0.0527(12) 0.0054(9) 0.0008(8) 0.0030(7)
O2A 0.0267(10) 0.0259(9) 0.0464(11) -0.0013(8) -0.0009(8) 0.0010(7)
O3A 0.0184(9) 0.0267(9) 0.0521(11) -0.0019(8) -0.0044(8) -0.0005(7)
C1A 0.0248(14) 0.0230(13) 0.0302(13) 0.0113(10) -0.0024(10) -0.0017(10)
C2A 0.0307(15) 0.0263(13) 0.0306(13) 0.0024(11) 0.0003(11) -0.0023(11)
C3A 0.0229(14) 0.0227(13) 0.0396(15) 0.0021(11) 0.0010(11) -0.0030(10)
C4A 0.0267(14) 0.0254(13) 0.0476(15) 0.0077(11) 0.0022(12) 0.0022(11)
C5A 0.0367(16) 0.0427(17) 0.0517(18) 0.0177(14) 0.0064(13) 0.0009(13)
C6A 0.0491(19) 0.0302(15) 0.0418(16) 0.0076(12) 0.0014(13) 0.0024(13)
C7A 0.072(3) 0.065(2) 0.073(2) 0.038(2) -0.017(2) -0.023(2)
C8A 0.102(3) 0.052(2) 0.070(3) 0.0254(19) -0.011(2) -0.014(2)
C9A 0.161(5) 0.079(3) 0.063(3) 0.038(2) -0.029(3) -0.028(3)
C10A 0.070(3) 0.068(2) 0.087(3) 0.036(2) -0.027(2) -0.022(2)
N1D 0.0226(11) 0.0238(10) 0.0322(11) 0.0084(8) 0.0022(9) 0.0016(8)
C1D 0.0251(14) 0.0250(13) 0.0341(14) 0.0034(11) 0.0009(10) -0.0029(10)
C2D 0.0397(16) 0.0306(15) 0.0418(16) 0.0075(12) 0.0090(12) 0.0070(12)
C3D 0.0315(15) 0.0273(13) 0.0281(13) 0.0035(10) 0.0048(11) 0.0062(11)
C4D 0.0368(16) 0.0312(15) 0.0373(15) 0.0054(12) 0.0019(12) -0.0006(12)
C5D 0.059(2) 0.0369(17) 0.0464(17) 0.0125(14) 0.0137(15) 0.0001(14)
C6D 0.064(2) 0.057(2) 0.0394(17) 0.0222(15) 0.0138(16) 0.0245(17)
C7D 0.0424(19) 0.084(3) 0.0377(17) 0.0276(17) 0.0052(14) 0.0221(18)
C8D 0.0304(16) 0.0561(18) 0.0341(15) 0.0106(13) 0.0018(12) 0.0020(13)
N1C 0.0206(11) 0.0229(11) 0.0334(11) 0.0057(9) 0.0047(8) 0.0005(8)
C1C 0.0262(14) 0.0254(13) 0.0351(14) 0.0089(11) 0.0028(11) 0.0032(10)
C2C 0.0437(17) 0.0320(15) 0.0474(16) 0.0108(13) 0.0080(13) -0.0070(12)
C3C 0.0307(15) 0.0295(14) 0.0300(14) 0.0070(11) 0.0039(11) -0.0022(11)
C4C 0.0370(16) 0.0302(14) 0.0364(14) 0.0064(12) -0.0010(12) 0.0008(12)
C5C 0.054(2) 0.0344(16) 0.0451(17) 0.0065(13) 0.0088(15) 0.0079(14)
C6C 0.066(2) 0.0360(16) 0.0401(17) -0.0062(13) 0.0159(15) -0.0092(15)
C7C 0.0409(19) 0.058(2) 0.0443(18) -0.0118(15) 0.0006(14) -0.0097(16)
C8C 0.0327(17) 0.0504(18) 0.0391(16) -0.0018(14) 0.0014(13) 0.0016(13)

loop_
_atom_type_symbol
_atom_type_description
_atom_type_scat_dispersion_real
_atom_type_scat_dispersion_imag
_atom_type_scat_source
C C 0.0033 0.0016 'International Tables Vol C Tables 4.2.6.8 and 6.1.1.4'
H H 0.0000 0.0000 'International Tables Vol C Tables 4.2.6.8 and 6.1.1.4'
N N 0.0061 0.0033 'International Tables Vol C Tables 4.2.6.8 and 6.1.1.4'
O O 0.0106 0.0060 'International Tables Vol C Tables 4.2.6.8 and 6.1.1.4'

loop_
_geom_angle_atom_site_label_1
_geom_angle_atom_site_label_2
_geom_angle_atom_site_label_3
_geom_angle
C3B O3B H3B 109.5
O2B C1B O1B 122.7(2)
O2B C1B C2B 118.0(2)
O1B C1B C2B 119.3(2)
C3B C2B C1B 113.3(2)
C3B C2B H2BA 108.9
C1B C2B H2BA 108.9
C3B C2B H2BB 108.9
C1B C2B H2BB 108.9
H2BA C2B H2BB 107.7
O3B C3B C4B 108.57(19)
O3B C3B C2B 109.5(2)
C4B C3B C2B 113.1(2)
O3B C3B H3BA 108.5
C4B C3B H3BA 108.5
C2B C3B H3BA 108.5
C3B C4B C5B 113.0(2)
C3B C4B H4BA 109.0
C5B C4B H4BA 109.0
C3B C4B H4BB 109.0
C5B C4B H4BB 109.0
H4BA C4B H4BB 107.8
C4B C5B C6B 115.1(2)
C4B C5B H5BA 108.5
C6B C5B H5BA 108.5
C4B C5B H5BB 108.5
C6B C5B H5BB 108.5
H5BA C5B H5BB 107.5
C10B C6B C7B 110.9(3)
C10B C6B C5B 111.9(3)
C7B C6B C5B 111.4(3)
C10B C6B H6B 107.4
C7B C6B H6B 107.4
C5B C6B H6B 107.4
C8B C7B C6B 115.9(3)
C8B C7B H7BA 108.3
C6B C7B H7BA 108.3
C8B C7B H7BB 108.3
C6B C7B H7BB 108.3
H7BA C7B H7BB 107.4
C9B C8B C7B 128.4(4)
C9B C8B H8B 115.8
C7B C8B H8B 115.8
C8B C9B H9BA 120.0
C8B C9B H9BB 120.0
H9BA C9B H9BB 120.0
C6B C10B H10A 109.5
C6B C10B H10B 109.5
H10A C10B H10B 109.5
C6B C10B H10C 109.5
H10A C10B H10C 109.5
H10B C10B H10C 109.5
C3A O3A H3A 109.5
O1A C1A O2A 122.6(2)
O1A C1A C2A 119.7(2)
O2A C1A C2A 117.7(2)
C3A C2A C1A 113.5(2)
C3A C2A H2AA 108.9
C1A C2A H2AA 108.9
C3A C2A H2AB 108.9
C1A C2A H2AB 108.9
H2AA C2A H2AB 107.7
O3A C3A C2A 109.5(2)
O3A C3A C4A 108.31(19)
C2A C3A C4A 113.1(2)
O3A C3A H3AA 108.6
C2A C3A H3AA 108.6
C4A C3A H3AA 108.6
C5A C4A C3A 113.4(2)
C5A C4A H4AA 108.9
C3A C4A H4AA 108.9
C5A C4A H4AB 108.9
C3A C4A H4AB 108.9
H4AA C4A H4AB 107.7
C4A C5A C6A 115.8(2)
C4A C5A H5AA 108.3
C6A C5A H5AA 108.3
C4A C5A H5AB 108.3
C6A C5A H5AB 108.3
H5AA C5A H5AB 107.4
C10A C6A C7A 111.1(3)
C10A C6A C5A 111.9(3)
C7A C6A C5A 111.1(3)
C10A C6A H6A 107.5
C7A C6A H6A 107.5
C5A C6A H6A 107.5
C8A C7A C6A 116.5(3)
C8A C7A H7AA 108.2
C6A C7A H7AA 108.2
C8A C7A H7AB 108.2
C6A C7A H7AB 108.2
H7AA C7A H7AB 107.3
C9A C8A C7A 126.3(5)
C9A C8A H8A 116.8
C7A C8A H8A 116.8
C8A C9A H9AA 120.0
C8A C9A H9AB 120.0
H9AA C9A H9AB 120.0
C6A C10A H10D 109.5
C6A C10A H10E 109.5
H10D C10A H10E 109.5
C6A C10A H10F 109.5
H10D C10A H10F 109.5
H10E C10A H10F 109.5
C1D N1D H1DA 109.5
C1D N1D H1DB 109.5
H1DA N1D H1DB 109.5
C1D N1D H1DC 109.5
H1DA N1D H1DC 109.5
H1DB N1D H1DC 109.5
N1D C1D C3D 109.72(19)
N1D C1D C2D 109.57(19)
C3D C1D C2D 114.8(2)
N1D C1D H1D 107.5
C3D C1D H1D 107.5
C2D C1D H1D 107.5
C1D C2D H2DA 109.5
C1D C2D H2DB 109.5
H2DA C2D H2DB 109.5
C1D C2D H2DC 109.5
H2DA C2D H2DC 109.5
H2DB C2D H2DC 109.5
C8D C3D C4D 119.1(2)
C8D C3D C1D 120.2(2)
C4D C3D C1D 120.7(2)
C5D C4D C3D 119.7(3)
C5D C4D H4D 120.1
C3D C4D H4D 120.1
C4D C5D C6D 120.5(3)
C4D C5D H5D 119.7
C6D C5D H5D 119.7
C7D C6D C5D 120.0(3)
C7D C6D H6D 120.0
C5D C6D H6D 120.0
C6D C7D C8D 119.9(3)
C6D C7D H7D 120.1
C8D C7D H7D 120.1
C3D C8D C7D 120.8(3)
C3D C8D H8D 119.6
C7D C8D H8D 119.6
C1C N1C H1CA 109.5
C1C N1C H1CB 109.5
H1CA N1C H1CB 109.5
C1C N1C H1CC 109.5
H1CA N1C H1CC 109.5
H1CB N1C H1CC 109.5
N1C C1C C3C 110.15(19)
N1C C1C C2C 109.8(2)
C3C C1C C2C 114.3(2)
N1C C1C H1C 107.4
C3C C1C H1C 107.4
C2C C1C H1C 107.4
C1C C2C H2CA 109.5
C1C C2C H2CB 109.5
H2CA C2C H2CB 109.5
C1C C2C H2CC 109.5
H2CA C2C H2CC 109.5
H2CB C2C H2CC 109.5
C8C C3C C4C 118.3(2)
C8C C3C C1C 120.7(2)
C4C C3C C1C 121.0(2)
C5C C4C C3C 120.5(3)
C5C C4C H4C 119.8
C3C C4C H4C 119.8
C6C C5C C4C 120.2(3)
C6C C5C H5C 119.9
C4C C5C H5C 119.9
C7C C6C C5C 119.8(3)
C7C C6C H6C 120.1
C5C C6C H6C 120.1
C6C C7C C8C 120.0(3)
C6C C7C H7C 120.0
C8C C7C H7C 120.0
C3C C8C C7C 121.2(3)
C3C C8C H8C 119.4
C7C C8C H8C 119.4

loop_
_geom_bond_atom_site_label_1
_geom_bond_atom_site_label_2
_geom_bond_distance
O1B C1B 1.256(3)
O2B C1B 1.250(3)
O3B C3B 1.435(3)
O3B H3B 0.8400
C1B C2B 1.519(3)
C2B C3B 1.518(4)
C2B H2BA 0.9900
C2B H2BB 0.9900
C3B C4B 1.514(4)
C3B H3BA 1.0000
C4B C5B 1.519(4)
C4B H4BA 0.9900
C4B H4BB 0.9900
C5B C6B 1.524(4)
C5B H5BA 0.9900
C5B H5BB 0.9900
C6B C10B 1.495(5)
C6B C7B 1.511(4)
C6B H6B 1.0000
C7B C8B 1.479(5)
C7B H7BA 0.9900
C7B H7BB 0.9900
C8B C9B 1.285(5)
C8B H8B 0.9500
C9B H9BA 0.9500
C9B H9BB 0.9500
C10B H10A 0.9800
C10B H10B 0.9800
C10B H10C 0.9800
O1A C1A 1.255(3)
O2A C1A 1.257(3)
O3A C3A 1.436(3)
O3A H3A 0.8400
C1A C2A 1.515(3)
C2A C3A 1.511(4)
C2A H2AA 0.9900
C2A H2AB 0.9900
C3A C4A 1.519(3)
C3A H3AA 1.0000
C4A C5A 1.513(4)
C4A H4AA 0.9900
C4A H4AB 0.9900
C5A C6A 1.522(4)
C5A H5AA 0.9900
C5A H5AB 0.9900
C6A C10A 1.513(4)
C6A C7A 1.518(4)
C6A H6A 1.0000
C7A C8A 1.478(5)
C7A H7AA 0.9900
C7A H7AB 0.9900
C8A C9A 1.289(5)
C8A H8A 0.9500
C9A H9AA 0.9500
C9A H9AB 0.9500
C10A H10D 0.9800
C10A H10E 0.9800
C10A H10F 0.9800
N1D C1D 1.499(3)
N1D H1DA 0.9100
N1D H1DB 0.9100
N1D H1DC 0.9100
C1D C3D 1.510(3)
C1D C2D 1.524(4)
C1D H1D 1.0000
C2D H2DA 0.9800
C2D H2DB 0.9800
C2D H2DC 0.9800
C3D C8D 1.378(4)
C3D C4D 1.391(4)
C4D C5D 1.381(4)
C4D H4D 0.9500
C5D C6D 1.389(5)
C5D H5D 0.9500
C6D C7D 1.358(5)
C6D H6D 0.9500
C7D C8D 1.393(4)
C7D H7D 0.9500
C8D H8D 0.9500
N1C C1C 1.492(3)
N1C H1CA 0.9100
N1C H1CB 0.9100
N1C H1CC 0.9100
C1C C3C 1.506(3)
C1C C2C 1.517(4)
C1C H1C 1.0000
C2C H2CA 0.9800
C2C H2CB 0.9800
C2C H2CC 0.9800
C3C C8C 1.380(4)
C3C C4C 1.388(4)
C4C C5C 1.385(4)
C4C H4C 0.9500
C5C C6C 1.382(4)
C5C H5C 0.9500
C6C C7C 1.364(5)
C6C H6C 0.9500
C7C C8C 1.388(4)
C7C H7C 0.9500
C8C H8C 0.9500

loop_
_geom_hbond_atom_site_label_D
_geom_hbond_atom_site_label_H
_geom_hbond_atom_site_label_A
_geom_hbond_distance_DH
_geom_hbond_distance_HA
_geom_hbond_distance_DA
_geom_hbond_angle_DHA
_geom_hbond_site_symmetry_A
O3B H3B O1B 0.84 1.84 2.648(2) 160.5 1_455
O3A H3A O1A 0.84 1.84 2.644(2) 159.8 1_655
N1D H1DC O3B 0.91 1.88 2.787(3) 176.4 1_656
N1D H1DB O1A 0.91 1.92 2.792(3) 159.5 1_666
N1D H1DA O2A 0.91 1.80 2.696(3) 167.2 1_566
N1C H1CC O1B 0.91 1.93 2.805(2) 160.0 .
N1C H1CB O2B 0.91 1.79 2.692(3) 169.1 1_655
N1C H1CA O3A 0.91 1.87 2.779(3) 172.6 .

loop_
_geom_torsion_atom_site_label_1
_geom_torsion_atom_site_label_2
_geom_torsion_atom_site_label_3
_geom_torsion_atom_site_label_4
_geom_torsion
O2B C1B C2B C3B 66.0(3)
O1B C1B C2B C3B -114.2(3)
C1B C2B C3B O3B -166.4(2)
C1B C2B C3B C4B 72.5(3)
O3B C3B C4B C5B 61.3(3)
C2B C3B C4B C5B -177.0(2)
C3B C4B C5B C6B 178.3(2)
C4B C5B C6B C10B -64.5(4)
C4B C5B C6B C7B 170.6(3)
C10B C6B C7B C8B 60.1(4)
C5B C6B C7B C8B -174.5(3)
C6B C7B C8B C9B -123.9(5)
O1A C1A C2A C3A -114.2(3)
O2A C1A C2A C3A 66.1(3)
C1A C2A C3A O3A -166.4(2)
C1A C2A C3A C4A 72.8(3)
O3A C3A C4A C5A 60.0(3)
C2A C3A C4A C5A -178.5(2)
C3A C4A C5A C6A 175.0(2)
C4A C5A C6A C10A -67.0(4)
C4A C5A C6A C7A 168.2(3)
C10A C6A C7A C8A 56.3(4)
C5A C6A C7A C8A -178.4(3)
C6A C7A C8A C9A -131.3(5)
N1D C1D C3D C8D -109.3(3)
C2D C1D C3D C8D 126.8(3)
N1D C1D C3D C4D 71.6(3)
C2D C1D C3D C4D -52.3(3)
C8D C3D C4D C5D 0.1(4)
C1D C3D C4D C5D 179.2(2)
C3D C4D C5D C6D -0.4(4)
C4D C5D C6D C7D 0.7(5)
C5D C6D C7D C8D -0.6(5)
C4D C3D C8D C7D 0.0(4)
C1D C3D C8D C7D -179.2(2)
C6D C7D C8D C3D 0.3(5)
N1C C1C C3C C8C -109.8(3)
C2C C1C C3C C8C 126.0(3)
N1C C1C C3C C4C 69.2(3)
C2C C1C C3C C4C -55.0(3)
C8C C3C C4C C5C -0.6(4)
C1C C3C C4C C5C -179.7(2)
C3C C4C C5C C6C 0.4(4)
C4C C5C C6C C7C 0.2(5)
C5C C6C C7C C8C -0.6(5)
C4C C3C C8C C7C 0.2(4)
C1C C3C C8C C7C 179.3(3)
C6C C7C C8C C3C 0.4(5)
